data_7020207
loop_
_publ_author_name
'Hector, Andrew L.'
'Jolleys, Andrew'
'Levason, William'
'Reid, Gillian'

_publ_section_title
;
 TeX4 (X = F, Cl, Br) as Lewis acids--complexes with soft thio- and
 seleno-ether ligands.
;
_journal_issue 36
_journal_name_full 'Dalton transactions (Cambridge, England : 2003)'
_journal_page_first 10988
_journal_page_last 10999
_journal_paper_doi 10.1039/c2dt30968h
_journal_volume 41
_journal_year 2012
_chemical_formula_moiety 'C4 H12 Br4 Se2 Te'
_chemical_formula_sum 'C4 H12 Br4 Se2 Te'
_chemical_formula_weight 665.30
_chemical_name_systematic
;
tetrabromo(methylselanylmethane-Se)tellurium(IV)
;
_space_group_IT_number 14
_space_group_name_Hall '-P 2yn'
_symmetry_cell_setting monoclinic
_symmetry_space_group_name_Hall '-P 2yn'
_symmetry_space_group_name_H-M 'P 1 21/n 1'
_atom_sites_solution_hydrogens geom
_atom_sites_solution_primary direct
_atom_sites_solution_secondary difmap
_audit_creation_date 2011-12-27
_audit_creation_method 'SHELXL-97 + hand edit'
_cell_angle_alpha 90.00
_cell_angle_beta 107.967(5)
_cell_angle_gamma 90.00
_cell_formula_units_Z 2
_cell_length_a 6.720(2)
_cell_length_b 13.138(4)
_cell_length_c 8.486(3)
_cell_measurement_reflns_used 2889
_cell_measurement_temperature 100(2)
_cell_measurement_theta_max 31.4
_cell_measurement_theta_min 2.5
_cell_volume 712.7(4)
_computing_cell_refinement 'CrystalClear-SM Expert 2.0 r7 (Rigaku, 2011)'
_computing_data_collection 'CrystalClear-SM Expert 2.0 r7 (Rigaku, 2011)'
_computing_data_reduction 'CrystalClear-SM Expert 2.0 r7 (Rigaku, 2011)'
_computing_structure_refinement 'SHELXL-97 (Sheldrick, 1997)'
_computing_structure_solution 'SHELXS-97 (Sheldrick, 1997)'
_diffrn_ambient_temperature 100(2)
_diffrn_detector 'CCD plate'
_diffrn_detector_type 'Rigaku HG Saturn724+ (2x2 bin mode)'
_diffrn_measured_fraction_theta_full 0.949
_diffrn_measured_fraction_theta_max 0.949
_diffrn_measurement_device 'Four-circle \k diffractometer'
_diffrn_measurement_device_type 'Rigaku AFC12 '
_diffrn_measurement_method 'Profile data from \w-scans'
_diffrn_radiation_collimation 'Confocal mirrors, HF VariMax '
_diffrn_radiation_type MoK\a
_diffrn_radiation_wavelength 0.71073
_diffrn_reflns_av_R_equivalents 0.0200
_diffrn_reflns_av_sigmaI/netI 0.0335
_diffrn_reflns_limit_h_max 7
_diffrn_reflns_limit_h_min -8
_diffrn_reflns_limit_k_max 16
_diffrn_reflns_limit_k_min -13
_diffrn_reflns_limit_l_max 7
_diffrn_reflns_limit_l_min -10
_diffrn_reflns_number 2502
_diffrn_reflns_theta_full 26.37
_diffrn_reflns_theta_max 26.37
_diffrn_reflns_theta_min 2.96
_diffrn_source 'Rotating anode X-ray tube'
_diffrn_source_type 'Rigaku FR-E+ SuperBright'
_diffrn_standards_number 0
_exptl_absorpt_coefficient_mu 18.361
_exptl_absorpt_correction_T_max 1.000
_exptl_absorpt_correction_T_min 0.618
_exptl_absorpt_correction_type multi-scan
_exptl_absorpt_process_details
;Jacobson, R.A. (1998). REQAB. Private communication to the
Rigaku Corporation, Tokyo, Japan.
;
_exptl_crystal_colour black
_exptl_crystal_density_diffrn 3.100
_exptl_crystal_density_method 'not measured'
_exptl_crystal_description prism
_exptl_crystal_F_000 592
_exptl_crystal_size_max 0.20
_exptl_crystal_size_mid 0.20
_exptl_crystal_size_min 0.20
_refine_diff_density_max 0.466
_refine_diff_density_min -0.566
_refine_diff_density_rms 0.130
_refine_ls_extinction_method none
_refine_ls_goodness_of_fit_ref 0.951
_refine_ls_hydrogen_treatment constr
_refine_ls_matrix_type full
_refine_ls_number_parameters 54
_refine_ls_number_reflns 1387
_refine_ls_number_restraints 0
_refine_ls_restrained_S_all 0.951
_refine_ls_R_factor_all 0.0226
_refine_ls_R_factor_gt 0.0198
_refine_ls_shift/su_max 0.000
_refine_ls_shift/su_mean 0.000
_refine_ls_structure_factor_coef Fsqd
_refine_ls_weighting_details 'w=1/[\s^2^(Fo^2^)+(0.0140P)^2^+0.0000P] where P=(Fo^2^+2Fc^2^)/3'
_refine_ls_weighting_scheme calc
_refine_ls_wR_factor_gt 0.0355
_refine_ls_wR_factor_ref 0.0362
_reflns_number_gt 1261
_reflns_number_total 1387
_reflns_threshold_expression I>2\s(I)
_cod_data_source_file c2dt30968h.txt
_cod_data_source_block 11aj0108c
_cod_original_sg_symbol_H-M 'P 21/n'
_cod_database_code 7020207

loop_
_symmetry_equiv_pos_as_xyz
'x, y, z'
'-x+1/2, y+1/2, -z+1/2'
'-x, -y, -z'
'x-1/2, -y-1/2, z-1/2'

loop_
_atom_site_label
_atom_site_type_symbol
_atom_site_fract_x
_atom_site_fract_y
_atom_site_fract_z
_atom_site_U_iso_or_equiv
_atom_site_adp_type
_atom_site_occupancy
_atom_site_symmetry_multiplicity
_atom_site_calc_flag
_atom_site_refinement_flags
Te1 Te 0.0000 0.0000 0.0000 0.01112(8) Uani 1 2 d S
Br1 Br -0.08456(6) 0.12865(3) 0.21484(4) 0.01865(10) Uani 1 1 d .
Br2 Br 0.36849(6) -0.04247(3) 0.22399(5) 0.01952(10) Uani 1 1 d .
Se1 Se -0.19299(6) -0.16568(3) 0.12068(4) 0.01417(9) Uani 1 1 d .
C1 C -0.0925(6) -0.1348(3) 0.3563(4) 0.0200(9) Uani 1 1 d .
H1A H -0.1083 -0.1950 0.4196 0.030 Uiso 1 1 calc R
H1B H -0.1740 -0.0784 0.3804 0.030 Uiso 1 1 calc R
H1C H 0.0554 -0.1155 0.3875 0.030 Uiso 1 1 calc R
C2 C 0.0096(6) -0.2720(2) 0.1247(5) 0.0217(9) Uani 1 1 d .
H2A H 0.1514 -0.2441 0.1671 0.033 Uiso 1 1 calc R
H2B H -0.0137 -0.2981 0.0122 0.033 Uiso 1 1 calc R
H2C H -0.0067 -0.3276 0.1968 0.033 Uiso 1 1 calc R

loop_
_atom_site_aniso_label
_atom_site_aniso_U_11
_atom_site_aniso_U_22
_atom_site_aniso_U_33
_atom_site_aniso_U_23
_atom_site_aniso_U_13
_atom_site_aniso_U_12
Te1 0.01097(18) 0.01039(16) 0.01253(17) -0.00026(13) 0.00440(13) 0.00107(12)
Br1 0.0234(2) 0.01685(19) 0.0181(2) -0.00334(16) 0.00992(17) 0.00263(15)
Br2 0.0131(2) 0.01865(19) 0.0240(2) 0.00161(17) 0.00168(16) 0.00108(15)
Se1 0.0141(2) 0.01382(18) 0.01485(19) 0.00044(15) 0.00489(16) -0.00094(14)
C1 0.023(2) 0.022(2) 0.0141(19) -0.0009(17) 0.0047(17) -0.0032(16)
C2 0.026(2) 0.0148(19) 0.028(2) 0.0037(17) 0.0134(19) 0.0025(16)

loop_
_atom_type_symbol
_atom_type_description
_atom_type_scat_dispersion_real
_atom_type_scat_dispersion_imag
_atom_type_scat_source
C C 0.0033 0.0016 'International Tables Vol C Tables 4.2.6.8 and 6.1.1.4'
H H 0.0000 0.0000 'International Tables Vol C Tables 4.2.6.8 and 6.1.1.4'
Se Se -0.0929 2.2259 'International Tables Vol C Tables 4.2.6.8 and 6.1.1.4'
Br Br -0.2901 2.4595 'International Tables Vol C Tables 4.2.6.8 and 6.1.1.4'
Te Te -0.5308 1.6751 'International Tables Vol C Tables 4.2.6.8 and 6.1.1.4'

loop_
_geom_angle_atom_site_label_1
_geom_angle_atom_site_label_2
_geom_angle_atom_site_label_3
_geom_angle
_geom_angle_site_symmetry_1
_geom_angle_site_symmetry_3
Br1 Te1 Br1 180.000(19) 3 .
Br1 Te1 Br2 90.45(2) 3 .
Br1 Te1 Br2 89.55(2) . .
Br1 Te1 Br2 89.55(2) 3 3
Br1 Te1 Br2 90.45(2) . 3
Br2 Te1 Br2 180.000(15) . 3
Br1 Te1 Se1 88.77(2) 3 .
Br1 Te1 Se1 91.23(2) . .
Br2 Te1 Se1 90.54(2) . .
Br2 Te1 Se1 89.46(2) 3 .
Br1 Te1 Se1 91.23(2) 3 3
Br1 Te1 Se1 88.77(2) . 3
Br2 Te1 Se1 89.46(2) . 3
Br2 Te1 Se1 90.54(2) 3 3
Se1 Te1 Se1 180.000(9) . 3
C2 Se1 C1 96.47(16) . .
C2 Se1 Te1 99.19(11) . .
C1 Se1 Te1 98.99(11) . .
Se1 C1 H1A 109.5 . .
Se1 C1 H1B 109.5 . .
H1A C1 H1B 109.5 . .
Se1 C1 H1C 109.5 . .
H1A C1 H1C 109.5 . .
H1B C1 H1C 109.5 . .
Se1 C2 H2A 109.5 . .
Se1 C2 H2B 109.5 . .
H2A C2 H2B 109.5 . .
Se1 C2 H2C 109.5 . .
H2A C2 H2C 109.5 . .
H2B C2 H2C 109.5 . .

loop_
_geom_bond_atom_site_label_1
_geom_bond_atom_site_label_2
_geom_bond_distance
_geom_bond_site_symmetry_2
Te1 Br1 2.6726(7) 3
Te1 Br1 2.6726(7) .
Te1 Br2 2.6745(8) .
Te1 Br2 2.6745(8) 3
Te1 Se1 2.8789(7) .
Te1 Se1 2.8789(7) 3
Se1 C2 1.944(3) .
Se1 C1 1.946(3) .
C1 H1A 0.9800 .
C1 H1B 0.9800 .
C1 H1C 0.9800 .
C2 H2A 0.9800 .
C2 H2B 0.9800 .
C2 H2C 0.9800 .

loop_
_geom_contact_atom_site_label_1
_geom_contact_atom_site_label_2
_geom_contact_distance
_geom_contact_site_symmetry_2
Se1 Br1 3.574(1) 2_445
Se1 Br2 3.697(1) 1_455

loop_
_geom_torsion_atom_site_label_1
_geom_torsion_atom_site_label_2
_geom_torsion_atom_site_label_3
_geom_torsion_atom_site_label_4
_geom_torsion
_geom_torsion_site_symmetry_1
Br1 Te1 Se1 C2 41.92(12) 3
Br1 Te1 Se1 C2 -138.08(12) .
Br2 Te1 Se1 C2 -48.51(12) .
Br2 Te1 Se1 C2 131.49(12) 3
Br1 Te1 Se1 C1 140.04(12) 3
Br1 Te1 Se1 C1 -39.96(12) .
Br2 Te1 Se1 C1 49.60(12) .
Br2 Te1 Se1 C1 -130.40(12) 3
